data_7229423
loop_
_publ_author_name
'Sarma, Bipul'
'Khatioda, Rajiv'
'Saikia, Basanta'
'Das, Pranab Jyoti'

_publ_section_title
;
 Solubility and In-vitro Drug Permeation Behaviour of Ethenzamide
 Cocrystals Regulated at Physiological pH Environments
;
_journal_name_full CrystEngComm
_journal_paper_doi 10.1039/C7CE01626C
_journal_year 2017
_chemical_formula_sum 'C16 H17 N O6'
_chemical_formula_weight 319.31
_chemical_name_systematic
; 
 ? 
;
_space_group_IT_number 14
_symmetry_cell_setting monoclinic
_symmetry_space_group_name_Hall '-P 2yn'
_symmetry_space_group_name_H-M 'P 1 21/n 1'
_atom_sites_solution_hydrogens geom
_atom_sites_solution_primary direct
_atom_sites_solution_secondary difmap
_audit_creation_method SHELXL-97
_audit_update_record
;
2016-12-15 deposited with the CCDC.
2017-10-30 downloaded from the CCDC.
;
_cell_angle_alpha 90.00
_cell_angle_beta 95.570(3)
_cell_angle_gamma 90.00
_cell_formula_units_Z 4
_cell_length_a 7.3291(3)
_cell_length_b 13.5985(5)
_cell_length_c 14.7837(5)
_cell_measurement_reflns_used 3273
_cell_measurement_temperature 100(2)
_cell_measurement_theta_max 26.11
_cell_measurement_theta_min 2.77
_cell_volume 1466.46(10)
_computing_cell_refinement 'Bruker SAINT'
_computing_data_collection 'Bruker APEX2'
_computing_data_reduction 'Bruker SAINT'
_computing_molecular_graphics 'Bruker SHELXTL'
_computing_publication_material 'Bruker SHELXTL'
_computing_structure_refinement 'SHELXL-2014 (Sheldrick 2014)'
_computing_structure_solution 'SHELXS-97 (Sheldrick 2008)'
_diffrn_ambient_temperature 100(2)
_diffrn_measured_fraction_theta_full 0.979
_diffrn_measured_fraction_theta_max 0.979
_diffrn_measurement_device_type 'Bruker APEX-II CCD'
_diffrn_measurement_method '\f and \w scans'
_diffrn_radiation_monochromator graphite
_diffrn_radiation_source 'fine-focus sealed tube'
_diffrn_radiation_type MoK\a
_diffrn_radiation_wavelength 0.71073
_diffrn_reflns_av_R_equivalents 0.0464
_diffrn_reflns_av_sigmaI/netI 0.0434
_diffrn_reflns_limit_h_max 9
_diffrn_reflns_limit_h_min -9
_diffrn_reflns_limit_k_max 16
_diffrn_reflns_limit_k_min -16
_diffrn_reflns_limit_l_max 18
_diffrn_reflns_limit_l_min -18
_diffrn_reflns_number 11403
_diffrn_reflns_theta_full 26.39
_diffrn_reflns_theta_max 26.39
_diffrn_reflns_theta_min 2.04
_exptl_absorpt_coefficient_mu 0.112
_exptl_absorpt_correction_T_max 0.9856
_exptl_absorpt_correction_T_min 0.9484
_exptl_absorpt_correction_type multi-scan
_exptl_absorpt_process_details SADABS
_exptl_crystal_colour colourless
_exptl_crystal_density_diffrn 1.446
_exptl_crystal_density_method 'not measured'
_exptl_crystal_description Needle
_exptl_crystal_F_000 672
_exptl_crystal_recrystallization_method 'Re-crystallisation from solvent: methanol'
_exptl_crystal_size_max 0.48
_exptl_crystal_size_mid 0.13
_exptl_crystal_size_min 0.13
_refine_diff_density_max 0.219
_refine_diff_density_min -0.261
_refine_diff_density_rms 0.061
_refine_ls_extinction_method none
_refine_ls_goodness_of_fit_ref 1.059
_refine_ls_hydrogen_treatment mixed
_refine_ls_matrix_type full
_refine_ls_number_parameters 229
_refine_ls_number_reflns 2938
_refine_ls_number_restraints 0
_refine_ls_restrained_S_all 1.059
_refine_ls_R_factor_all 0.0520
_refine_ls_R_factor_gt 0.0416
_refine_ls_shift/su_max 0.000
_refine_ls_shift/su_mean 0.000
_refine_ls_structure_factor_coef Fsqd
_refine_ls_weighting_details 'calc w=1/[\s^2^(Fo^2^)+(0.0617P)^2^+0.0971P] where P=(Fo^2^+2Fc^2^)/3'
_refine_ls_weighting_scheme calc
_refine_ls_wR_factor_gt 0.1068
_refine_ls_wR_factor_ref 0.1153
_reflns_number_gt 2394
_reflns_number_total 2938
_reflns_threshold_expression >2sigma(I)
_cod_data_source_file c7ce01626c2.cif
_cod_data_source_block zmd26dhba
_cod_depositor_comments
;
The following automatic conversions were performed:

'_symmetry_cell_setting' value 'Monoclinic' changed to 'monoclinic'
according to
/home/data/users/saulius/crontab/automatic-downloads/rss-feeds/RSC/lib/dictionaries/cif_core.dic
dictionary named 'cif_core.dic' version 2.4.2 from 2011-04-26.

Automatic conversion script
Id: cif_fix_values 4973 2017-02-22 13:04:09Z antanas 
;
_cod_original_cell_volume 1466.46(9)
_cod_original_sg_symbol_H-M P2(1)/n
_cod_database_code 7229423

loop_
_symmetry_equiv_pos_as_xyz
'x, y, z'
'-x+1/2, y+1/2, -z+1/2'
'-x, -y, -z'
'x-1/2, -y-1/2, z-1/2'

loop_
_atom_site_label
_atom_site_type_symbol
_atom_site_fract_x
_atom_site_fract_y
_atom_site_fract_z
_atom_site_U_iso_or_equiv
_atom_site_adp_type
_atom_site_occupancy
_atom_site_symmetry_multiplicity
_atom_site_calc_flag
_atom_site_refinement_flags
C2 C 0.35893(18) 0.67788(10) 0.34060(9) 0.0153(3) Uani 1 1 d .
C11 C 0.07984(19) 0.19813(11) 0.74104(10) 0.0201(3) Uani 1 1 d .
H11 H 0.0715 0.1284 0.7416 0.024 Uiso 1 1 calc R
C10 C 0.12889(18) 0.24622(11) 0.66384(9) 0.0166(3) Uani 1 1 d .
C14 C 0.09952(19) 0.40119(11) 0.74053(9) 0.0198(3) Uani 1 1 d .
H14 H 0.1051 0.4710 0.7405 0.024 Uiso 1 1 calc R
C5 C 0.44210(19) 0.82573(11) 0.21998(9) 0.0199(3) Uani 1 1 d .
H5 H 0.4711 0.8761 0.1792 0.024 Uiso 1 1 calc R
C9 C 0.13766(18) 0.34986(10) 0.66262(9) 0.0162(3) Uani 1 1 d .
C3 C 0.34606(19) 0.77825(10) 0.36417(9) 0.0171(3) Uani 1 1 d .
C4 C 0.38664(19) 0.85145(10) 0.30366(9) 0.0195(3) Uani 1 1 d .
H4 H 0.3764 0.9187 0.3196 0.023 Uiso 1 1 calc R
C8 C 0.18722(18) 0.40970(10) 0.58450(9) 0.0158(3) Uani 1 1 d .
C1 C 0.31655(19) 0.59797(10) 0.40266(9) 0.0164(3) Uani 1 1 d .
C12 C 0.04333(19) 0.25141(12) 0.81669(9) 0.0225(3) Uani 1 1 d .
H12 H 0.0103 0.2178 0.8690 0.027 Uiso 1 1 calc R
C7 C 0.41440(18) 0.65460(10) 0.25412(9) 0.0167(3) Uani 1 1 d .
C16 C 0.2550(2) 0.05762(11) 0.50611(10) 0.0252(4) Uani 1 1 d .
H16A H 0.1848 0.0836 0.4515 0.038 Uiso 1 1 calc R
H16B H 0.2551 -0.0144 0.5037 0.038 Uiso 1 1 calc R
H16C H 0.3814 0.0818 0.5090 0.038 Uiso 1 1 calc R
C15 C 0.1690(2) 0.09100(10) 0.58880(9) 0.0208(3) Uani 1 1 d .
H15A H 0.0415 0.0664 0.5871 0.025 Uiso 1 1 calc R
H15B H 0.2394 0.0659 0.6446 0.025 Uiso 1 1 calc R
C13 C 0.0540(2) 0.35323(11) 0.81759(9) 0.0222(4) Uani 1 1 d .
H13 H 0.0305 0.3893 0.8702 0.027 Uiso 1 1 calc R
C6 C 0.45619(19) 0.72837(11) 0.19447(9) 0.0199(3) Uani 1 1 d .
H6 H 0.4941 0.7121 0.1367 0.024 Uiso 1 1 calc R
O6 O 0.17101(14) 0.19763(6) 0.58791(6) 0.0196(3) Uani 1 1 d .
O4 O 0.42880(14) 0.55999(7) 0.22655(7) 0.0221(3) Uani 1 1 d .
O2 O 0.26302(14) 0.62361(7) 0.48094(6) 0.0200(3) Uani 1 1 d .
O3 O 0.29401(15) 0.80782(8) 0.44550(7) 0.0233(3) Uani 1 1 d .
O1 O 0.33075(14) 0.50985(7) 0.38110(6) 0.0220(3) Uani 1 1 d .
N1 N 0.23795(17) 0.36741(10) 0.51073(8) 0.0193(3) Uani 1 1 d .
O5 O 0.18033(14) 0.50240(7) 0.59152(7) 0.0239(3) Uani 1 1 d .
H1A H 0.238(2) 0.3009(14) 0.5104(11) 0.036(5) Uiso 1 1 d .
H1B H 0.269(2) 0.4041(13) 0.4649(11) 0.030(5) Uiso 1 1 d .
H4A H 0.394(3) 0.5253(15) 0.2752(15) 0.066(7) Uiso 1 1 d .
H3A H 0.276(2) 0.7549(17) 0.4744(13) 0.047(6) Uiso 1 1 d .
H2A H 0.237(3) 0.5606(17) 0.5255(14) 0.069(7) Uiso 1 1 d .

loop_
_atom_site_aniso_label
_atom_site_aniso_U_11
_atom_site_aniso_U_22
_atom_site_aniso_U_33
_atom_site_aniso_U_23
_atom_site_aniso_U_13
_atom_site_aniso_U_12
C2 0.0135(7) 0.0152(7) 0.0166(7) 0.0021(6) -0.0016(6) -0.0006(6)
C11 0.0162(8) 0.0205(8) 0.0234(8) 0.0049(6) -0.0002(6) -0.0016(6)
C10 0.0116(7) 0.0204(8) 0.0173(7) 0.0011(6) -0.0014(6) 0.0000(6)
C14 0.0193(8) 0.0201(8) 0.0196(7) -0.0015(6) 0.0003(6) 0.0004(6)
C5 0.0173(8) 0.0205(8) 0.0209(7) 0.0066(6) -0.0037(6) -0.0048(6)
C9 0.0125(7) 0.0199(8) 0.0159(7) 0.0008(6) -0.0002(6) 0.0000(6)
C3 0.0146(7) 0.0187(8) 0.0176(7) 0.0001(6) -0.0012(6) -0.0008(6)
C4 0.0189(8) 0.0147(8) 0.0239(8) 0.0022(6) -0.0025(6) -0.0015(6)
C8 0.0138(7) 0.0158(7) 0.0175(7) -0.0006(6) -0.0008(6) -0.0001(6)
C1 0.0156(7) 0.0163(8) 0.0168(7) -0.0009(6) -0.0009(6) -0.0004(6)
C12 0.0182(8) 0.0314(9) 0.0179(7) 0.0049(6) 0.0022(6) -0.0016(6)
C7 0.0130(7) 0.0164(8) 0.0202(7) 0.0004(6) -0.0012(6) -0.0011(6)
C16 0.0326(9) 0.0178(8) 0.0242(8) -0.0004(6) -0.0020(7) 0.0026(7)
C15 0.0240(8) 0.0131(7) 0.0243(8) 0.0022(6) -0.0020(6) -0.0015(6)
C13 0.0215(8) 0.0282(9) 0.0169(7) -0.0025(6) 0.0023(6) 0.0008(6)
C6 0.0179(8) 0.0248(8) 0.0166(7) 0.0019(6) 0.0001(6) -0.0025(6)
O6 0.0256(6) 0.0137(6) 0.0201(5) -0.0007(4) 0.0044(5) -0.0008(4)
O4 0.0304(6) 0.0162(6) 0.0203(5) -0.0003(4) 0.0059(5) -0.0006(4)
O2 0.0287(6) 0.0149(5) 0.0170(5) 0.0004(4) 0.0049(4) -0.0016(4)
O3 0.0335(7) 0.0159(6) 0.0213(5) -0.0016(4) 0.0062(5) -0.0005(5)
O1 0.0312(6) 0.0141(6) 0.0212(5) 0.0002(4) 0.0054(5) 0.0003(4)
N1 0.0279(7) 0.0134(7) 0.0173(6) 0.0014(5) 0.0049(5) -0.0009(5)
O5 0.0361(7) 0.0143(6) 0.0225(5) 0.0003(4) 0.0090(5) 0.0006(4)

loop_
_atom_type_symbol
_atom_type_description
_atom_type_scat_dispersion_real
_atom_type_scat_dispersion_imag
_atom_type_scat_source
C C 0.0033 0.0016 'International Tables Vol C Tables 4.2.6.8 and 6.1.1.4'
H H 0.0000 0.0000 'International Tables Vol C Tables 4.2.6.8 and 6.1.1.4'
N N 0.0061 0.0033 'International Tables Vol C Tables 4.2.6.8 and 6.1.1.4'
O O 0.0106 0.0060 'International Tables Vol C Tables 4.2.6.8 and 6.1.1.4'

loop_
_geom_angle_atom_site_label_1
_geom_angle_atom_site_label_2
_geom_angle_atom_site_label_3
_geom_angle
C3 C2 C7 118.08(12)
C3 C2 C1 122.33(12)
C7 C2 C1 119.59(13)
C12 C11 C10 120.23(14)
C12 C11 H11 119.9
C10 C11 H11 119.9
O6 C10 C11 122.98(13)
O6 C10 C9 117.34(11)
C11 C10 C9 119.68(12)
C13 C14 C9 121.82(14)
C13 C14 H14 119.1
C9 C14 H14 119.1
C4 C5 C6 121.45(13)
C4 C5 H5 119.3
C6 C5 H5 119.3
C14 C9 C10 118.37(12)
C14 C9 C8 116.76(13)
C10 C9 C8 124.86(12)
O3 C3 C4 117.01(13)
O3 C3 C2 122.38(12)
C4 C3 C2 120.61(13)
C5 C4 C3 119.61(13)
C5 C4 H4 120.2
C3 C4 H4 120.2
O5 C8 N1 121.26(13)
O5 C8 C9 117.81(11)
N1 C8 C9 120.93(13)
O1 C1 O2 121.55(12)
O1 C1 C2 121.42(12)
O2 C1 C2 117.03(12)
C11 C12 C13 121.10(13)
C11 C12 H12 119.4
C13 C12 H12 119.4
O4 C7 C6 117.75(13)
O4 C7 C2 121.42(12)
C6 C7 C2 120.83(13)
C15 C16 H16A 109.5
C15 C16 H16B 109.5
H16A C16 H16B 109.5
C15 C16 H16C 109.5
H16A C16 H16C 109.5
H16B C16 H16C 109.5
O6 C15 C16 106.85(11)
O6 C15 H15A 110.4
C16 C15 H15A 110.4
O6 C15 H15B 110.4
C16 C15 H15B 110.4
H15A C15 H15B 108.6
C14 C13 C12 118.78(13)
C14 C13 H13 120.6
C12 C13 H13 120.6
C5 C6 C7 119.41(13)
C5 C6 H6 120.3
C7 C6 H6 120.3
C10 O6 C15 118.28(10)
C7 O4 H4A 102.5(13)
C1 O2 H2A 113.9(11)
C3 O3 H3A 105.3(13)
C8 N1 H1A 116.1(11)
C8 N1 H1B 120.0(11)
H1A N1 H1B 123.9(15)
C8 O5 H2A 120.4(9)

loop_
_geom_bond_atom_site_label_1
_geom_bond_atom_site_label_2
_geom_bond_distance
C2 C3 1.4141(19)
C2 C7 1.4145(18)
C2 C1 1.4746(19)
C11 C12 1.380(2)
C11 C10 1.3924(19)
C11 H11 0.9500
C10 O6 1.3634(16)
C10 C9 1.411(2)
C14 C13 1.3815(19)
C14 C9 1.3979(19)
C14 H14 0.9500
C5 C4 1.3840(19)
C5 C6 1.383(2)
C5 H5 0.9500
C9 C8 1.4863(18)
C3 O3 1.3572(16)
C3 C4 1.390(2)
C4 H4 0.9500
C8 O5 1.2663(16)
C8 N1 1.3180(17)
C1 O1 1.2470(16)
C1 O2 1.3049(16)
C12 C13 1.387(2)
C12 H12 0.9500
C7 O4 1.3567(17)
C7 C6 1.389(2)
C16 C15 1.4992(19)
C16 H16A 0.9800
C16 H16B 0.9800
C16 H16C 0.9800
C15 O6 1.4502(16)
C15 H15A 0.9900
C15 H15B 0.9900
C13 H13 0.9500
C6 H6 0.9500
O4 H4A 0.92(2)
O2 H2A 1.11(2)
O3 H3A 0.85(2)
N1 H1A 0.904(18)
N1 H1B 0.889(17)
O5 H2A 1.35(2)
